data_1564343
loop_
_publ_author_name
'Taniguchi, Yoshimasa'
'Miwa, Mayuka'
'Kitada, Naoki'

_publ_section_title
;
 Crystalline sponge X-ray analysis coupled with supercritical fluid
 chromatography: a novel analytical platform for the rapid separation,
 isolation, and characterization of analytes.
;
_journal_issue 17
_journal_name_full 'The Analyst'
_journal_page_first 5230
_journal_page_last 5235
_journal_paper_doi 10.1039/d1an00948f
_journal_volume 146
_journal_year 2021
_chemical_formula_moiety
;
(C48 H30 Br2 Cu2 N6 O12), 1.786(C12 H10 O), 0.216(C O), 0.216(C H3 O)
;
_chemical_formula_sum 'C69.86 H48.51 Br2 Cu2 N6 O14.22'
_chemical_formula_weight 1486.41
_space_group_crystal_system monoclinic
_space_group_IT_number 14
_space_group_name_Hall '-P 2ybc'
_space_group_name_H-M_alt 'P 1 21/c 1'
_atom_sites_solution_hydrogens geom
_audit_creation_method SHELXL-2018/3
_audit_update_record
;
2021-02-11 deposited with the CCDC.	2021-02-11 downloaded from the CCDC.
;
_cell_angle_alpha 90
_cell_angle_beta 115.897(3)
_cell_angle_gamma 90
_cell_formula_units_Z 4
_cell_length_a 31.9635(7)
_cell_length_b 7.78000(10)
_cell_length_c 30.6494(6)
_cell_measurement_reflns_used 20597
_cell_measurement_temperature 100.00(10)
_cell_measurement_theta_max 74.4580
_cell_measurement_theta_min 3.1910
_cell_volume 6856.4(3)
_computing_cell_refinement 'CrysAlisPro 1.171.40.75a (Rigaku OD, 2020)'
_computing_data_collection 'CrysAlisPro 1.171.40.75a (Rigaku OD, 2020)'
_computing_data_reduction 'CrysAlisPro 1.171.40.75a (Rigaku OD, 2020)'
_computing_molecular_graphics 'shelXle (Hubschle et al., 2011)'
_computing_publication_material 'SHELXL-2018/3 (Sheldrick, 2018)'
_computing_structure_refinement 'SHELXL-2018/3 (Sheldrick, 2018)'
_computing_structure_solution 'SHELXT 2018/2 (Sheldrick, 2018)'
_diffrn_ambient_temperature 100.00(10)
_diffrn_detector_area_resol_mean 10.0000
_diffrn_measured_fraction_theta_full 0.995
_diffrn_measured_fraction_theta_max 0.951
_diffrn_measurement_device_type 'XtaLAB Synergy R, HyPix'
_diffrn_measurement_method '\w scans'
_diffrn_radiation_type CuK\a
_diffrn_radiation_wavelength 1.54184
_diffrn_reflns_av_R_equivalents 0.058
_diffrn_reflns_av_unetI/netI 0.0141
_diffrn_reflns_Laue_measured_fraction_full 0.995
_diffrn_reflns_Laue_measured_fraction_max 0.951
_diffrn_reflns_limit_h_max 39
_diffrn_reflns_limit_h_min -39
_diffrn_reflns_limit_k_max 9
_diffrn_reflns_limit_k_min -9
_diffrn_reflns_limit_l_max 38
_diffrn_reflns_limit_l_min -38
_diffrn_reflns_number 56167
_diffrn_reflns_point_group_measured_fraction_full 0.995
_diffrn_reflns_point_group_measured_fraction_max 0.951
_diffrn_reflns_theta_full 67.684
_diffrn_reflns_theta_max 75.207
_diffrn_reflns_theta_min 2.887
_diffrn_source 'Rotating-anode X-ray tube'
_exptl_absorpt_coefficient_mu 2.696
_exptl_absorpt_correction_T_max 1.00000
_exptl_absorpt_correction_T_min 0.36587
_exptl_absorpt_correction_type multi-scan
_exptl_absorpt_process_details
;
CrysAlisPro 1.171.40.75a (Rigaku Oxford Diffraction, 2020)
Empirical absorption correction using spherical harmonics,
 implemented in SCALE3 ABSPACK scaling algorithm.
;
_exptl_crystal_colour red
_exptl_crystal_density_diffrn 1.440
_exptl_crystal_description block
_exptl_crystal_F_000 3006
_exptl_crystal_size_max 0.589
_exptl_crystal_size_mid 0.252
_exptl_crystal_size_min 0.161
_refine_diff_density_max 0.910
_refine_diff_density_min -0.997
_refine_diff_density_rms 0.132
_refine_ls_extinction_method none
_refine_ls_goodness_of_fit_ref 1.121
_refine_ls_hydrogen_treatment constr
_refine_ls_matrix_type full
_refine_ls_number_parameters 1141
_refine_ls_number_reflns 19834
_refine_ls_number_restraints 1404
_refine_ls_restrained_S_all 1.108
_refine_ls_R_factor_all 0.0659
_refine_ls_R_factor_gt 0.0631
_refine_ls_shift/su_max 0.001
_refine_ls_shift/su_mean 0.000
_refine_ls_structure_factor_coef Fsqd
_refine_ls_weighting_details 'w=1/[\s^2^(Fo^2^)+(0.0759P)^2^+34.8898P] where P=(Fo^2^+2Fc^2^)/3'
_refine_ls_weighting_scheme calc
_refine_ls_wR_factor_gt 0.1904
_refine_ls_wR_factor_ref 0.1926
_reflns_Friedel_coverage 0.000
_reflns_number_gt 18669
_reflns_number_total 19834
_reflns_threshold_expression 'I > 2\s(I)'
_cod_data_source_file d1an00948f1.cif
_cod_data_source_block 5a@2
_cod_depositor_comments 'Adding full bibliography for 1564341--1564354.cif.'
_cod_original_sg_symbol_H-M 'P 21/c'
_cod_database_code 1564343
_shelx_shelxl_version_number 2018/3
_shelx_space_group_comment
;
The symmetry employed for this shelxl refinement is uniquely defined
by the following loop, which should always be used as a source of
symmetry information in preference to the above space-group names.
They are only intended as comments.
;
_shelx_estimated_absorpt_t_min 0.300
_shelx_estimated_absorpt_t_max 0.671

loop_
_space_group_symop_operation_xyz
'x, y, z'
'-x, y+1/2, -z+1/2'
'-x, -y, -z'
'x, -y-1/2, z-1/2'

loop_
_atom_site_label
_atom_site_type_symbol
_atom_site_fract_x
_atom_site_fract_y
_atom_site_fract_z
_atom_site_U_iso_or_equiv
_atom_site_adp_type
_atom_site_occupancy
_atom_site_site_symmetry_order
_atom_site_calc_flag
_atom_site_refinement_flags_posn
_atom_site_refinement_flags_adp
_atom_site_refinement_flags_occupancy
_atom_site_disorder_assembly
_atom_site_disorder_group
Br1 Br 0.73294(3) -0.04610(9) 1.11443(3) 0.0408(2) Uani 1 1 d . . . . .
O1 O 0.6545(2) 0.7994(6) 0.92158(18) 0.0491(15) Uani 1 1 d . . . . .
N1 N 0.72385(17) 0.3711(6) 1.05756(17) 0.0231(10) Uani 1 1 d . . . . .
Cu1 Cu 0.75315(3) 0.25642(11) 1.12268(3) 0.0225(2) Uani 1 1 d . . . . .
C1 C 0.6787(2) 0.5432(8) 0.9692(2) 0.0266(13) Uani 1 1 d . . . . .
Cu2 Cu 0.25672(3) 0.71888(11) 0.61503(3) 0.02150(19) Uani 1 1 d . . . . .
Br2 Br 0.23539(2) 1.02176(8) 0.60309(2) 0.02980(16) Uani 1 1 d . . . . .
O2 O 0.63692(13) 0.5421(5) 0.88404(14) 0.0231(8) Uani 1 1 d . . . . .
N2 N 0.72899(17) 1.1144(6) 0.66698(18) 0.0242(10) Uani 1 1 d . . . . .
C2 C 0.6828(2) 0.3669(8) 0.9703(2) 0.0267(13) Uani 1 1 d . . . . .
H2 H 0.670582 0.302365 0.941038 0.032 Uiso 1 1 calc R U . . .
C3 C 0.7053(2) 0.2850(8) 1.0150(2) 0.0252(12) Uani 1 1 d . . . . .
H3 H 0.707659 0.163193 1.015565 0.030 Uiso 1 1 calc R U . . .
N3 N 0.32545(16) 0.7112(6) 0.66138(17) 0.0218(10) Uani 1 1 d . . . . .
O3 O 0.64087(14) 0.8700(5) 0.75197(15) 0.0253(9) Uani 1 1 d . . . . .
C4 C 0.7198(3) 0.5432(8) 1.0554(2) 0.0376(17) Uani 1 1 d . . . . .
H4 H 0.733254 0.606349 1.084888 0.045 Uiso 1 1 calc R U . . .
O4 O 0.67721(19) 0.6353(6) 0.7428(2) 0.0421(12) Uani 1 1 d . . . . .
N4 N 0.23354(17) 0.6047(6) 0.54912(17) 0.0234(10) Uani 1 1 d . . . . .
O5 O 0.49662(13) 0.6796(6) 0.74301(15) 0.0280(9) Uani 1 1 d . . . . .
N5 N 0.22371(17) -0.0969(6) 0.15130(18) 0.0240(10) Uani 1 1 d . . . . .
C5 C 0.6972(3) 0.6326(9) 1.0126(2) 0.0386(17) Uani 1 1 d . . . . .
H5 H 0.694341 0.754132 1.012831 0.046 Uiso 1 1 calc R U . . .
O6 O 0.48320(15) 0.8323(7) 0.79793(18) 0.0409(12) Uani 1 1 d . . . . .
N6 N -0.17727(15) 0.2659(6) 0.16612(17) 0.0215(10) Uani 1 1 d . . . . .
C6 C 0.6560(2) 0.6456(9) 0.9235(2) 0.0296(14) Uani 1 1 d . . . . .
C7 C 0.61483(19) 0.6259(8) 0.8391(2) 0.0234(12) Uani 1 1 d . . . . .
O7 O 0.17362(18) 0.1761(6) 0.41343(16) 0.0393(12) Uani 1 1 d . . . . .
C8 C 0.64124(19) 0.7035(7) 0.8189(2) 0.0210(11) Uani 1 1 d . . . . .
H8 H 0.674225 0.706891 0.835538 0.025 Uiso 1 1 calc R U . . .
O8 O 0.13779(13) 0.4238(6) 0.37848(14) 0.0237(9) Uani 1 1 d . . . . .
C9 C 0.61728(19) 0.7761(8) 0.7732(2) 0.0228(12) Uani 1 1 d . . . . .
O9 O 0.13623(14) 0.1117(5) 0.24158(15) 0.0240(9) Uani 1 1 d . . . . .
C10 C 0.5693(2) 0.7714(8) 0.7480(2) 0.0239(12) Uani 1 1 d . . . . .
H10 H 0.553540 0.821095 0.716709 0.029 Uiso 1 1 calc R U . . .
O10 O 0.1570(2) 0.3599(7) 0.2193(2) 0.0440(13) Uani 1 1 d . . . . .
C11 C 0.54517(19) 0.6917(8) 0.7703(2) 0.0250(12) Uani 1 1 d . . . . .
O11 O -0.00560(13) 0.2984(6) 0.24084(14) 0.0280(10) Uani 1 1 d . . . . .
C12 C 0.5665(2) 0.6188(8) 0.8162(2) 0.0260(12) Uani 1 1 d . . . . .
H12 H 0.549116 0.566981 0.831160 0.031 Uiso 1 1 calc R U . . .
O12 O -0.01691(16) 0.1429(8) 0.29660(19) 0.0505(15) Uani 1 1 d . . . . .
C13 C 0.6696(2) 0.7851(9) 0.7374(2) 0.0283(13) Uani 1 1 d . . . . .
C14 C 0.6896(2) 0.9048(8) 0.7133(2) 0.0255(12) Uani 1 1 d . . . . .
C16 C 0.7419(2) 0.9524(8) 0.6782(2) 0.0263(13) Uani 1 1 d . . . . .
H16 H 0.765687 0.909107 0.670600 0.032 Uiso 1 1 calc R U . . .
C15 C 0.7230(2) 0.8415(8) 0.7002(2) 0.0258(12) Uani 1 1 d . . . . .
H15 H 0.732679 0.724900 0.706171 0.031 Uiso 1 1 calc R U . . .
C18 C 0.6764(2) 1.0760(9) 0.7032(3) 0.0329(14) Uani 1 1 d . . . . .
H18 H 0.653782 1.123562 0.711958 0.039 Uiso 1 1 calc R U . . .
C17 C 0.6967(2) 1.1769(9) 0.6802(3) 0.0325(14) Uani 1 1 d . . . . .
H17 H 0.687561 1.293822 0.673466 0.039 Uiso 1 1 calc R U . . .
C19 C 0.46895(19) 0.7565(8) 0.7606(2) 0.0263(13) Uani 1 1 d . . . . .
C20 C 0.41940(19) 0.7322(8) 0.7262(2) 0.0227(12) Uani 1 1 d . . . . .
C21 C 0.40514(19) 0.6379(7) 0.6833(2) 0.0232(11) Uani 1 1 d . . . . .
H21 H 0.427209 0.580357 0.675531 0.028 Uiso 1 1 calc R U . . .
C22 C 0.35772(19) 0.6301(7) 0.6522(2) 0.0228(12) Uani 1 1 d . . . . .
H22 H 0.347904 0.564422 0.623277 0.027 Uiso 1 1 calc R U . . .
C23 C 0.33940(19) 0.8021(7) 0.7022(2) 0.0216(11) Uani 1 1 d . . . . .
H23 H 0.316510 0.861360 0.708268 0.026 Uiso 1 1 calc R U . . .
C24 C 0.38557(19) 0.8153(8) 0.7363(2) 0.0236(12) Uani 1 1 d . . . . .
H24 H 0.393964 0.878309 0.765489 0.028 Uiso 1 1 calc R U . . .
C25 C 0.1899(2) 0.4298(8) 0.4613(2) 0.0250(13) Uani 1 1 d . . . . .
C26 C 0.1838(2) 0.6053(8) 0.4637(2) 0.0266(13) Uani 1 1 d . . . . .
H26 H 0.164924 0.668415 0.435385 0.032 Uiso 1 1 calc R U . . .
C27 C 0.2057(2) 0.6868(8) 0.5080(2) 0.0258(13) Uani 1 1 d . . . . .
H27 H 0.200815 0.806668 0.509506 0.031 Uiso 1 1 calc R U . . .
C28 C 0.2402(2) 0.4363(8) 0.5463(2) 0.0300(14) Uani 1 1 d . . . . .
H28 H 0.260607 0.377549 0.574852 0.036 Uiso 1 1 calc R U . . .
C29 C 0.2189(2) 0.3433(9) 0.5036(2) 0.0331(15) Uani 1 1 d . . . . .
H29 H 0.223968 0.223136 0.503148 0.040 Uiso 1 1 calc R U . . .
C30 C 0.1673(2) 0.3271(8) 0.4163(2) 0.0268(13) Uani 1 1 d . . . . .
C31 C 0.11446(19) 0.3437(8) 0.3335(2) 0.0217(11) Uani 1 1 d . . . . .
C32 C 0.13908(19) 0.2695(8) 0.3105(2) 0.0209(11) Uani 1 1 d . . . . .
H32 H 0.172103 0.266303 0.325500 0.025 Uiso 1 1 calc R U . . .
C33 C 0.11334(19) 0.2003(8) 0.2648(2) 0.0218(12) Uani 1 1 d . . . . .
C34 C 0.06512(19) 0.2063(8) 0.2415(2) 0.0226(12) Uani 1 1 d . . . . .
H34 H 0.048169 0.159486 0.209934 0.027 Uiso 1 1 calc R U . . .
C35 C 0.04301(18) 0.2831(8) 0.2661(2) 0.0239(12) Uani 1 1 d . . . . .
C36 C 0.06626(19) 0.3522(8) 0.3125(2) 0.0234(12) Uani 1 1 d . . . . .
H36 H 0.050003 0.402298 0.328921 0.028 Uiso 1 1 calc R U . . .
C37 C 0.1568(2) 0.2067(8) 0.2194(2) 0.0266(13) Uani 1 1 d . . . . .
C38 C 0.1788(2) 0.0949(8) 0.1956(2) 0.0248(12) Uani 1 1 d . . . . .
C39 C 0.2051(3) 0.1751(9) 0.1755(3) 0.0345(15) Uani 1 1 d . . . . .
H39 H 0.208110 0.296693 0.176553 0.041 Uiso 1 1 calc R U . . .
C40 C 0.2266(2) 0.0775(9) 0.1542(3) 0.0342(15) Uani 1 1 d . . . . .
H40 H 0.244565 0.134466 0.140698 0.041 Uiso 1 1 calc R U . . .
C41 C 0.1983(2) -0.1732(9) 0.1711(2) 0.0316(14) Uani 1 1 d . . . . .
H41 H 0.195780 -0.294940 0.169814 0.038 Uiso 1 1 calc R U . . .
C42 C 0.1755(2) -0.0815(9) 0.1935(2) 0.0285(13) Uani 1 1 d . . . . .
H42 H 0.157971 -0.140142 0.207087 0.034 Uiso 1 1 calc R U . . .
C43 C -0.0320(2) 0.2222(8) 0.2595(2) 0.0264(13) Uani 1 1 d . . . . .
C44 C -0.08260(19) 0.2455(8) 0.2269(2) 0.0219(11) Uani 1 1 d . . . . .
C45 C -0.0984(2) 0.3381(8) 0.1839(2) 0.0241(12) Uani 1 1 d . . . . .
H45 H -0.077288 0.395785 0.174698 0.029 Uiso 1 1 calc R U . . .
C46 C -0.1463(2) 0.3439(8) 0.1547(2) 0.0239(12) Uani 1 1 d . . . . .
H46 H -0.157288 0.406543 0.125114 0.029 Uiso 1 1 calc R U . . .
C48 C -0.11467(19) 0.1650(8) 0.2394(2) 0.0241(12) Uani 1 1 d . . . . .
H48 H -0.104701 0.102852 0.268936 0.029 Uiso 1 1 calc R U . . .
C47 C -0.1610(2) 0.1773(8) 0.2082(2) 0.0241(12) Uani 1 1 d . . . . .
H47 H -0.182732 0.120593 0.216640 0.029 Uiso 1 1 calc R U . . .
C101 C 0.0470(4) 0.4642(15) 0.4500(4) 0.058(3) Uani 0.763(4) 1 d D U P A 1
C102 C 0.0699(4) 0.5508(17) 0.4916(4) 0.065(3) Uani 0.763(4) 1 d D U P A 1
H102 H 0.057740 0.659966 0.493978 0.077 Uiso 0.763(4) 1 calc R U P A 1
C103 C 0.1102(4) 0.4959(18) 0.5319(5) 0.064(4) Uani 0.763(4) 1 d D U P A 1
H103 H 0.125752 0.567116 0.559555 0.076 Uiso 0.763(4) 1 calc R U P A 1
C104 C 0.1261(4) 0.3303(18) 0.5291(4) 0.064(4) Uani 0.763(4) 1 d D U P A 1
H104 H 0.153311 0.288121 0.555449 0.077 Uiso 0.763(4) 1 calc R U P A 1
C105 C 0.1027(3) 0.2247(16) 0.4882(4) 0.058(3) Uani 0.763(4) 1 d D U P A 1
C106 C 0.0632(3) 0.2983(15) 0.4487(4) 0.054(3) Uani 0.763(4) 1 d D U P A 1
C107 C 0.0393(3) 0.1830(16) 0.4077(4) 0.055(3) Uani 0.763(4) 1 d D U P A 1
H107 H 0.012682 0.223743 0.380348 0.066 Uiso 0.763(4) 1 calc R U P A 1
C108 C 0.0549(5) 0.009(3) 0.4074(5) 0.061(4) Uani 0.763(4) 1 d D U P A 1
H108 H 0.038425 -0.065231 0.380651 0.073 Uiso 0.763(4) 1 calc R U P A 1
C109 C 0.0941(4) -0.0474(16) 0.4466(5) 0.058(4) Uani 0.763(4) 1 d D U P A 1
H109 H 0.105073 -0.160565 0.446271 0.070 Uiso 0.763(4) 1 calc R U P A 1
C110 C 0.1171(4) 0.0517(16) 0.4851(5) 0.057(3) Uani 0.763(4) 1 d D U P A 1
H110 H 0.143875 0.006846 0.511341 0.069 Uiso 0.763(4) 1 calc R U P A 1
C111 C 0.0079(4) 0.539(2) 0.4086(5) 0.072(4) Uani 0.763(4) 1 d D U P A 1
C112 C -0.0276(7) 0.652(3) 0.4170(7) 0.143(10) Uani 0.763(4) 1 d D U P A 1
H11A H -0.020450 0.650821 0.451575 0.214 Uiso 0.763(4) 1 calc R U P A 1
H11B H -0.025929 0.770311 0.406890 0.214 Uiso 0.763(4) 1 calc R U P A 1
H11C H -0.059040 0.606822 0.398069 0.214 Uiso 0.763(4) 1 calc R U P A 1
O113 O 0.0035(3) 0.5279(12) 0.3670(3) 0.062(2) Uani 0.763(4) 1 d D U P A 1
C201 C 0.4577(7) 0.475(3) 0.9112(8) 0.093(4) Uani 0.372(7) 1 d D U P B 1
C202 C 0.4384(8) 0.574(4) 0.9329(10) 0.097(5) Uani 0.372(7) 1 d D U P B 1
H202 H 0.453849 0.676381 0.948448 0.117 Uiso 0.372(7) 1 calc R U P B 1
C203 C 0.3945(9) 0.531(4) 0.9338(11) 0.091(5) Uani 0.372(7) 1 d D U P B 1
H203 H 0.378646 0.611848 0.944325 0.109 Uiso 0.372(7) 1 calc R U P B 1
C204 C 0.3766(9) 0.368(4) 0.9188(10) 0.087(5) Uani 0.372(7) 1 d D U P B 1
H204 H 0.348971 0.334020 0.920844 0.105 Uiso 0.372(7) 1 calc R U P B 1
C205 C 0.3986(8) 0.252(3) 0.9005(11) 0.088(4) Uani 0.372(7) 1 d D U P B 1
C206 C 0.4407(8) 0.312(3) 0.9019(10) 0.091(4) Uani 0.372(7) 1 d D U P B 1
C207 C 0.4697(9) 0.189(4) 0.8906(11) 0.092(4) Uani 0.372(7) 1 d D U P B 1
H207 H 0.500675 0.213835 0.895937 0.110 Uiso 0.372(7) 1 calc R U P B 1
C208 C 0.4469(9) 0.025(4) 0.8703(11) 0.088(5) Uani 0.372(7) 1 d D U P B 1
H208 H 0.462162 -0.054440 0.858546 0.105 Uiso 0.372(7) 1 calc R U P B 1
C209 C 0.4054(10) -0.018(4) 0.8679(13) 0.091(5) Uani 0.372(7) 1 d D U P B 1
H209 H 0.390148 -0.118388 0.850897 0.109 Uiso 0.372(7) 1 calc R U P B 1
C210 C 0.3859(10) 0.076(4) 0.8883(11) 0.088(5) Uani 0.372(7) 1 d D U P B 1
H210 H 0.362365 0.027525 0.895332 0.105 Uiso 0.372(7) 1 calc R U P B 1
C211 C 0.4926(8) 0.528(4) 0.8955(9) 0.087(5) Uani 0.372(7) 1 d D U P B 1
C212 C 0.5386(10) 0.599(5) 0.9338(11) 0.116(7) Uani 0.372(7) 1 d D U P B 1
H21A H 0.533813 0.646190 0.960886 0.174 Uiso 0.372(7) 1 calc R U P B 1
H21B H 0.561624 0.506003 0.945638 0.174 Uiso 0.372(7) 1 calc R U P B 1
H21C H 0.549812 0.689422 0.919382 0.174 Uiso 0.372(7) 1 calc R U P B 1
O213 O 0.4934(8) 0.463(4) 0.8591(8) 0.089(6) Uani 0.372(7) 1 d D U P B 1
C301 C -0.0622(7) 0.027(5) 0.4912(8) 0.053(4) Uani 0.237(4) 1 d D U P A -1
C302 C -0.0995(9) 0.010(6) 0.5013(10) 0.054(4) Uani 0.237(4) 1 d D U P A -1
H302 H -0.130028 0.010863 0.475596 0.065 Uiso 0.237(4) 1 calc R U P A -1
C303 C -0.0932(11) -0.010(8) 0.5504(12) 0.054(5) Uani 0.237(4) 1 d D U P A -1
H303 H -0.119220 -0.012215 0.557640 0.065 Uiso 0.237(4) 1 calc R U P A -1
C304 C -0.0484(11) -0.026(10) 0.5872(13) 0.053(5) Uani 0.237(4) 1 d D U P A -1
H304 H -0.043995 -0.062230 0.618470 0.064 Uiso 0.237(4) 1 calc R U P A -1
C305 C -0.0093(8) 0.011(5) 0.5790(8) 0.053(4) Uani 0.237(4) 1 d D U P A -1
C306 C -0.0191(7) 0.014(5) 0.5284(7) 0.053(4) Uani 0.237(4) 1 d D U P A -1
C307 C 0.0220(8) -0.003(5) 0.5191(9) 0.045(4) Uani 0.237(4) 1 d D U P A -1
H307 H 0.018993 -0.018483 0.487157 0.054 Uiso 0.237(4) 1 calc R U P A -1
C308 C 0.0674(10) 0.004(6) 0.5603(10) 0.053(5) Uani 0.237(4) 1 d D U P A -1
H308 H 0.094099 0.021215 0.554698 0.064 Uiso 0.237(4) 1 calc R U P A -1
C309 C 0.0730(9) -0.012(5) 0.6063(9) 0.053(5) Uani 0.237(4) 1 d D U P A -1
H309 H 0.103002 -0.035075 0.631501 0.063 Uiso 0.237(4) 1 calc R U P A -1
C310 C 0.0377(8) 0.004(5) 0.6165(9) 0.054(4) Uani 0.237(4) 1 d D U P A -1
H310 H 0.043017 0.011799 0.649514 0.065 Uiso 0.237(4) 1 calc R U P A -1
C311 C -0.0698(11) 0.055(5) 0.4417(8) 0.054(5) Uani 0.237(4) 1 d D U P A -1
C312 C -0.1100(10) -0.035(5) 0.4007(10) 0.055(6) Uani 0.237(4) 1 d D U P A -1
H31A H -0.124421 -0.116892 0.414363 0.082 Uiso 0.237(4) 1 calc R U P A -1
H31B H -0.133082 0.050277 0.381098 0.082 Uiso 0.237(4) 1 calc R U P A -1
H31C H -0.098374 -0.096733 0.380367 0.082 Uiso 0.237(4) 1 calc R U P A -1
O313 O -0.0482(8) 0.161(3) 0.4306(9) 0.061(5) Uani 0.237(4) 1 d D U P A -1
C401 C 0.4584(8) 0.833(3) 1.0889(8) 0.142(6) Uani 0.414(6) 1 d D U P C 2
C402 C 0.4488(10) 0.993(4) 1.0873(10) 0.141(6) Uani 0.414(6) 1 d D U P C 2
H402 H 0.463611 1.061923 1.115510 0.169 Uiso 0.414(6) 1 calc R U P C 2
C403 C 0.4154(11) 1.068(4) 1.0427(10) 0.142(6) Uani 0.414(6) 1 d D U P C 2
H403 H 0.406884 1.185542 1.041896 0.170 Uiso 0.414(6) 1 calc R U P C 2
C404 C 0.3958(11) 0.970(4) 1.0015(10) 0.140(6) Uani 0.414(6) 1 d D U P C 2
H404 H 0.374629 1.022410 0.972020 0.168 Uiso 0.414(6) 1 calc R U P C 2
C405 C 0.4064(11) 0.797(4) 1.0017(9) 0.141(6) Uani 0.414(6) 1 d D U P C 2
C406 C 0.4382(10) 0.741(4) 1.0478(8) 0.141(6) Uani 0.414(6) 1 d D U P C 2
C407 C 0.4615(11) 0.571(4) 1.0583(10) 0.141(6) Uani 0.414(6) 1 d D U P C 2
H407 H 0.486268 0.540001 1.088538 0.169 Uiso 0.414(6) 1 calc R U P C 2
C408 C 0.4416(12) 0.458(4) 1.0162(11) 0.143(6) Uani 0.414(6) 1 d D U P C 2
H408 H 0.449114 0.338769 1.019827 0.172 Uiso 0.414(6) 1 calc R U P C 2
C409 C 0.4125(12) 0.520(5) 0.9721(10) 0.141(6) Uani 0.414(6) 1 d D U P C 2
H409 H 0.405974 0.450203 0.944482 0.169 Uiso 0.414(6) 1 calc R U P C 2
C410 C 0.3930(11) 0.670(5) 0.9652(10) 0.141(6) Uani 0.414(6) 1 d D U P C 2
H410 H 0.368695 0.695066 0.934144 0.169 Uiso 0.414(6) 1 calc R U P C 2
C411 C 0.4973(9) 0.743(4) 1.1251(8) 0.147(6) Uani 0.414(6) 1 d D U P C 2
C412 C 0.5424(12) 0.845(6) 1.1355(15) 0.162(8) Uani 0.414(6) 1 d D U P C 2
H41A H 0.534303 0.960834 1.121955 0.242 Uiso 0.414(6) 1 calc R U P C 2
H41B H 0.561478 0.852093 1.170588 0.242 Uiso 0.414(6) 1 calc R U P C 2
H41C H 0.559799 0.785442 1.120451 0.242 Uiso 0.414(6) 1 calc R U P C 2
O413 O 0.4923(10) 0.592(4) 1.1362(9) 0.131(7) Uani 0.414(6) 1 d D U P C 2
O601 O 0.448(2) 1.023(7) 1.0078(15) 0.16(2) Uani 0.216(7) 1 d D U P D 3
C602 C 0.458(4) 1.147(11) 1.045(3) 0.18(4) Uani 0.216(7) 1 d D U P D 3
O801 O 0.3793(12) 0.168(5) 0.8783(13) 0.076(9) Uani 0.216(7) 1 d D U P D 3
C802 C 0.4090(15) 0.051(5) 0.8717(19) 0.058(10) Uani 0.216(7) 1 d D U P D 3
H80A H 0.440725 0.068217 0.896848 0.087 Uiso 0.216(7) 1 calc R U P D 3
H80B H 0.408166 0.068210 0.839670 0.087 Uiso 0.216(7) 1 calc R U P D 3
H80C H 0.398893 -0.066601 0.873913 0.087 Uiso 0.216(7) 1 calc R U P D 3

loop_
_atom_site_aniso_label
_atom_site_aniso_U_11
_atom_site_aniso_U_22
_atom_site_aniso_U_33
_atom_site_aniso_U_23
_atom_site_aniso_U_13
_atom_site_aniso_U_12
Br1 0.0579(5) 0.0180(3) 0.0324(4) -0.0010(3) 0.0066(3) -0.0041(3)
O1 0.087(4) 0.018(3) 0.027(3) 0.001(2) 0.011(3) -0.002(3)
N1 0.030(2) 0.018(2) 0.020(2) 0.0007(19) 0.010(2) 0.000(2)
Cu1 0.0244(4) 0.0197(4) 0.0203(4) -0.0001(3) 0.0069(3) 0.0027(3)
C1 0.030(3) 0.022(3) 0.024(3) 0.001(2) 0.009(2) -0.002(2)
Cu2 0.0224(4) 0.0198(4) 0.0200(4) -0.0002(3) 0.0070(3) -0.0006(3)
Br2 0.0316(3) 0.0186(3) 0.0322(3) 0.0003(3) 0.0075(3) 0.0043(2)
O2 0.0278(19) 0.021(2) 0.0182(19) 0.0006(16) 0.0077(16) 0.0005(16)
N2 0.027(2) 0.022(3) 0.026(2) 0.000(2) 0.013(2) -0.001(2)
C2 0.033(3) 0.025(3) 0.018(3) -0.002(2) 0.009(2) 0.001(3)
C3 0.033(3) 0.019(3) 0.021(3) 0.000(2) 0.009(2) 0.002(2)
N3 0.024(2) 0.018(2) 0.022(2) 0.003(2) 0.0078(19) 0.0003(18)
O3 0.031(2) 0.023(2) 0.030(2) 0.0030(18) 0.0209(18) -0.0004(17)
C4 0.061(4) 0.019(3) 0.021(3) -0.002(3) 0.006(3) -0.004(3)
O4 0.062(3) 0.025(3) 0.060(3) 0.009(2) 0.045(3) 0.006(2)
N4 0.028(2) 0.022(3) 0.019(2) 0.001(2) 0.0092(19) 0.001(2)
O5 0.0193(18) 0.041(3) 0.024(2) -0.0025(19) 0.0092(16) -0.0012(18)
N5 0.031(2) 0.019(2) 0.027(3) 0.001(2) 0.017(2) 0.003(2)
C5 0.060(4) 0.018(3) 0.028(3) 0.001(3) 0.011(3) -0.002(3)
O6 0.026(2) 0.050(3) 0.037(3) -0.018(2) 0.0041(19) 0.004(2)
N6 0.021(2) 0.020(2) 0.022(2) -0.0026(19) 0.0069(18) 0.0026(19)
C6 0.040(3) 0.024(3) 0.023(3) 0.001(3) 0.012(3) -0.002(3)
C7 0.026(3) 0.021(3) 0.021(3) 0.001(2) 0.008(2) 0.002(2)
O7 0.063(3) 0.020(2) 0.023(2) -0.0015(19) 0.007(2) -0.001(2)
C8 0.021(2) 0.020(3) 0.022(3) -0.002(2) 0.010(2) 0.000(2)
O8 0.0236(19) 0.025(2) 0.0181(19) -0.0023(17) 0.0053(16) -0.0013(16)
C9 0.024(3) 0.024(3) 0.024(3) -0.003(2) 0.015(2) -0.002(2)
O9 0.029(2) 0.025(2) 0.024(2) 0.0003(17) 0.0166(17) 0.0017(17)
C10 0.026(3) 0.024(3) 0.023(3) 0.000(2) 0.013(2) 0.001(2)
O10 0.071(4) 0.024(3) 0.057(3) -0.001(2) 0.048(3) 0.001(2)
C11 0.021(3) 0.027(3) 0.026(3) -0.005(2) 0.009(2) -0.001(2)
O11 0.0177(18) 0.042(3) 0.021(2) 0.0006(19) 0.0060(16) 0.0013(17)
C12 0.025(3) 0.026(3) 0.027(3) -0.002(3) 0.011(2) 0.000(2)
O12 0.030(2) 0.065(4) 0.044(3) 0.029(3) 0.004(2) -0.006(2)
C13 0.031(3) 0.027(4) 0.028(3) 0.000(3) 0.014(3) 0.000(3)
C14 0.032(3) 0.024(3) 0.023(3) -0.001(2) 0.015(2) -0.003(2)
C16 0.025(3) 0.030(3) 0.027(3) 0.002(3) 0.013(2) 0.004(2)
C15 0.034(3) 0.019(3) 0.026(3) 0.006(2) 0.015(2) 0.005(2)
C18 0.043(4) 0.027(3) 0.040(4) 0.003(3) 0.029(3) 0.004(3)
C17 0.040(3) 0.024(3) 0.044(4) 0.002(3) 0.028(3) -0.001(3)
C19 0.023(3) 0.020(3) 0.034(3) 0.005(3) 0.011(3) 0.002(2)
C20 0.024(3) 0.018(3) 0.024(3) 0.002(2) 0.009(2) 0.000(2)
C21 0.024(3) 0.019(3) 0.027(3) 0.000(2) 0.012(2) 0.002(2)
C22 0.027(3) 0.017(3) 0.020(3) 0.000(2) 0.006(2) 0.001(2)
C23 0.023(3) 0.016(3) 0.026(3) 0.002(2) 0.011(2) 0.001(2)
C24 0.026(3) 0.020(3) 0.022(3) -0.001(2) 0.008(2) 0.002(2)
C25 0.029(3) 0.024(3) 0.018(3) 0.000(2) 0.008(2) -0.002(2)
C26 0.034(3) 0.024(3) 0.018(3) 0.002(2) 0.008(2) 0.000(3)
C27 0.033(3) 0.023(3) 0.020(3) 0.002(2) 0.010(2) 0.001(2)
C28 0.039(3) 0.023(3) 0.019(3) 0.000(2) 0.004(2) 0.003(3)
C29 0.046(4) 0.018(3) 0.026(3) -0.002(3) 0.007(3) -0.001(3)
C30 0.032(3) 0.024(3) 0.021(3) 0.002(2) 0.009(2) -0.004(2)
C31 0.026(3) 0.018(3) 0.020(3) 0.002(2) 0.009(2) 0.000(2)
C32 0.022(2) 0.019(3) 0.020(3) 0.001(2) 0.008(2) -0.001(2)
C33 0.026(3) 0.021(3) 0.025(3) 0.001(2) 0.016(2) 0.003(2)
C34 0.022(3) 0.025(3) 0.020(3) -0.002(2) 0.008(2) -0.001(2)
C35 0.018(2) 0.027(3) 0.024(3) 0.001(2) 0.007(2) 0.002(2)
C36 0.025(3) 0.025(3) 0.021(3) 0.000(2) 0.011(2) -0.001(2)
C37 0.030(3) 0.026(3) 0.026(3) 0.001(3) 0.014(2) 0.000(2)
C38 0.029(3) 0.025(3) 0.023(3) -0.002(2) 0.014(2) 0.001(2)
C39 0.056(4) 0.019(3) 0.042(4) -0.004(3) 0.034(3) -0.009(3)
C40 0.048(4) 0.025(3) 0.044(4) -0.003(3) 0.033(3) -0.005(3)
C41 0.039(3) 0.022(3) 0.040(4) -0.002(3) 0.023(3) -0.004(3)
C42 0.032(3) 0.028(3) 0.034(3) 0.000(3) 0.023(3) -0.001(3)
C43 0.025(3) 0.024(3) 0.027(3) -0.002(3) 0.008(2) -0.003(2)
C44 0.025(3) 0.017(3) 0.022(3) -0.002(2) 0.009(2) 0.001(2)
C45 0.025(3) 0.024(3) 0.025(3) -0.001(2) 0.013(2) -0.002(2)
C46 0.031(3) 0.016(3) 0.023(3) 0.002(2) 0.009(2) 0.002(2)
C48 0.026(3) 0.020(3) 0.023(3) 0.003(2) 0.008(2) 0.002(2)
C47 0.026(3) 0.021(3) 0.026(3) -0.003(2) 0.013(2) -0.003(2)
C101 0.052(6) 0.071(8) 0.057(7) 0.023(6) 0.030(5) 0.001(6)
C102 0.077(8) 0.070(8) 0.068(8) 0.018(7) 0.051(7) 0.006(7)
C103 0.047(6) 0.079(9) 0.066(8) 0.028(7) 0.025(6) -0.009(6)
C104 0.039(5) 0.088(10) 0.053(7) 0.018(7) 0.009(5) -0.006(6)
C105 0.036(5) 0.069(8) 0.064(7) 0.023(6) 0.017(5) -0.003(5)
C106 0.038(5) 0.071(8) 0.052(6) 0.033(6) 0.020(5) 0.003(5)
C107 0.036(5) 0.081(9) 0.051(6) 0.032(6) 0.022(5) 0.010(5)
C108 0.046(6) 0.086(11) 0.060(8) 0.010(7) 0.031(6) 0.016(7)
C109 0.047(6) 0.051(9) 0.070(8) 0.024(7) 0.019(6) 0.005(6)
C110 0.040(5) 0.058(8) 0.065(8) 0.020(6) 0.015(5) 0.010(5)
C111 0.069(8) 0.098(11) 0.064(8) 0.033(8) 0.044(7) 0.038(8)
C112 0.130(15) 0.23(3) 0.114(15) 0.094(17) 0.092(13) 0.101(17)
O113 0.068(5) 0.077(6) 0.049(4) 0.030(4) 0.034(4) 0.040(4)
C201 0.073(7) 0.129(10) 0.066(7) 0.030(7) 0.021(6) 0.000(7)
C202 0.077(7) 0.128(10) 0.070(7) 0.028(7) 0.016(6) -0.002(7)
C203 0.071(7) 0.125(10) 0.065(7) 0.031(7) 0.020(6) 0.001(7)
C204 0.066(7) 0.128(10) 0.061(7) 0.029(7) 0.022(6) 0.002(7)
C205 0.068(7) 0.128(10) 0.061(7) 0.030(7) 0.022(6) 0.000(7)
C206 0.072(7) 0.128(10) 0.064(6) 0.031(7) 0.021(6) 0.001(7)
C207 0.073(7) 0.131(10) 0.064(7) 0.029(7) 0.022(6) 0.000(7)
C208 0.073(7) 0.128(10) 0.059(7) 0.028(7) 0.025(6) -0.001(7)
C209 0.069(7) 0.129(11) 0.062(7) 0.028(8) 0.018(6) -0.002(7)
C210 0.069(7) 0.125(10) 0.061(7) 0.028(7) 0.020(6) 0.001(7)
C211 0.071(7) 0.126(10) 0.060(7) 0.034(7) 0.025(6) -0.009(7)
C212 0.097(11) 0.137(13) 0.084(11) 0.032(11) 0.013(10) -0.009(11)
O213 0.075(9) 0.114(12) 0.066(9) 0.030(9) 0.020(8) -0.026(8)
C301 0.046(6) 0.072(9) 0.044(7) 0.016(7) 0.023(6) 0.005(6)
C302 0.047(6) 0.073(9) 0.046(7) 0.016(7) 0.022(6) 0.005(7)
C303 0.046(7) 0.073(10) 0.046(7) 0.016(7) 0.023(6) 0.006(7)
C304 0.045(7) 0.072(9) 0.046(7) 0.016(7) 0.022(6) 0.005(7)
C305 0.046(6) 0.071(9) 0.045(7) 0.017(7) 0.023(6) 0.003(6)
C306 0.045(6) 0.072(9) 0.045(6) 0.016(6) 0.022(6) 0.005(6)
C307 0.040(6) 0.070(9) 0.040(6) 0.018(6) 0.031(5) 0.002(6)
C308 0.048(7) 0.070(10) 0.044(7) 0.016(7) 0.023(6) 0.000(7)
C309 0.045(7) 0.070(10) 0.043(7) 0.017(7) 0.019(6) 0.002(7)
C310 0.048(6) 0.072(9) 0.044(7) 0.015(7) 0.022(6) 0.004(7)
C311 0.046(7) 0.073(10) 0.046(7) 0.015(7) 0.024(6) 0.006(7)
C312 0.049(10) 0.079(13) 0.040(10) 0.009(10) 0.023(9) 0.020(10)
O313 0.046(8) 0.079(11) 0.054(9) 0.017(9) 0.019(8) 0.009(8)
C401 0.130(9) 0.238(14) 0.087(7) -0.025(9) 0.075(7) -0.069(9)
C402 0.129(9) 0.239(14) 0.087(7) -0.026(9) 0.077(7) -0.068(10)
C403 0.129(9) 0.241(14) 0.090(7) -0.026(9) 0.078(7) -0.067(10)
C404 0.127(9) 0.237(14) 0.088(7) -0.024(9) 0.076(7) -0.070(10)
C405 0.128(9) 0.239(14) 0.088(7) -0.023(9) 0.077(7) -0.071(9)
C406 0.128(9) 0.239(14) 0.088(7) -0.023(9) 0.077(7) -0.072(9)
C407 0.129(9) 0.237(14) 0.088(7) -0.025(9) 0.076(7) -0.072(9)
C408 0.131(9) 0.239(14) 0.089(7) -0.024(9) 0.074(7) -0.074(10)
C409 0.130(10) 0.237(14) 0.085(7) -0.025(9) 0.074(8) -0.072(10)
C410 0.126(9) 0.239(14) 0.087(7) -0.024(9) 0.075(7) -0.072(10)
C411 0.133(9) 0.241(14) 0.093(7) -0.024(9) 0.074(7) -0.070(10)
C412 0.146(12) 0.243(16) 0.102(11) -0.028(12) 0.060(11) -0.063(13)
O413 0.123(11) 0.223(15) 0.089(9) -0.020(10) 0.086(8) -0.082(11)
O601 0.21(5) 0.13(4) 0.05(2) 0.03(3) -0.01(3) 0.04(4)
C602 0.16(6) 0.11(5) 0.18(6) -0.04(5) -0.02(5) 0.02(5)
O801 0.080(12) 0.085(13) 0.060(12) 0.002(10) 0.030(9) -0.010(10)
C802 0.062(13) 0.050(13) 0.045(13) 0.015(10) 0.006(9) -0.008(10)

loop_
_atom_type_symbol
_atom_type_description
_atom_type_scat_dispersion_real
_atom_type_scat_dispersion_imag
_atom_type_scat_source
C C 0.0181 0.0091 'International Tables Vol C Tables 4.2.6.8 and 6.1.1.4'
H H 0.0000 0.0000 'International Tables Vol C Tables 4.2.6.8 and 6.1.1.4'
N N 0.0311 0.0180 'International Tables Vol C Tables 4.2.6.8 and 6.1.1.4'
O O 0.0492 0.0322 'International Tables Vol C Tables 4.2.6.8 and 6.1.1.4'
Cu Cu -1.9646 0.5888 'International Tables Vol C Tables 4.2.6.8 and 6.1.1.4'
Br Br -0.6763 1.2805 'International Tables Vol C Tables 4.2.6.8 and 6.1.1.4'

loop_
_geom_angle_atom_site_label_1
_geom_angle_atom_site_label_2
_geom_angle_atom_site_label_3
_geom_angle
_geom_angle_site_symmetry_1
_geom_angle_site_symmetry_3
_geom_angle_publ_flag
C4 N1 C3 117.0(5) . . ?
C4 N1 Cu1 119.0(4) . . ?
C3 N1 Cu1 123.9(4) . . ?
N1 Cu1 N6 122.5(2) . 1_656 ?
N1 Cu1 N2 106.8(2) . 4_576 ?
N6 Cu1 N2 99.5(2) 1_656 4_576 ?
N1 Cu1 Br1 109.92(15) . . ?
N6 Cu1 Br1 105.58(15) 1_656 . ?
N2 Cu1 Br1 112.18(15) 4_576 . ?
C2 C1 C5 118.8(6) . . ?
C2 C1 C6 123.7(6) . . ?
C5 C1 C6 117.5(6) . . ?
N4 Cu2 N3 119.8(2) . . ?
N4 Cu2 N5 106.5(2) . 4_566 ?
N3 Cu2 N5 105.1(2) . 4_566 ?
N4 Cu2 Br2 108.51(15) . . ?
N3 Cu2 Br2 106.25(14) . . ?
N5 Cu2 Br2 110.47(14) 4_566 . ?
C6 O2 C7 115.9(5) . . ?
C16 N2 C17 117.1(5) . . ?
C16 N2 Cu1 117.7(4) . 4_575 ?
C17 N2 Cu1 124.6(4) . 4_575 ?
C1 C2 C3 118.8(6) . . ?
N1 C3 C2 122.9(6) . . ?
C23 N3 C22 118.3(5) . . ?
C23 N3 Cu2 117.2(4) . . ?
C22 N3 Cu2 124.3(4) . . ?
C13 O3 C9 118.6(5) . . ?
N1 C4 C5 123.2(6) . . ?
C28 N4 C27 117.6(5) . . ?
C28 N4 Cu2 119.7(4) . . ?
C27 N4 Cu2 122.0(4) . . ?
C19 O5 C11 118.2(5) . . ?
C41 N5 C40 116.6(5) . . ?
C41 N5 Cu2 126.2(4) . 4_565 ?
C40 N5 Cu2 117.1(4) . 4_565 ?
C4 C5 C1 119.2(6) . . ?
C46 N6 C47 117.6(5) . . ?
C46 N6 Cu1 124.7(4) . 1_454 ?
C47 N6 Cu1 117.5(4) . 1_454 ?
O1 C6 O2 123.9(6) . . ?
O1 C6 C1 124.7(6) . . ?
O2 C6 C1 111.4(5) . . ?
C8 C7 C12 123.6(5) . . ?
C8 C7 O2 119.8(5) . . ?
C12 C7 O2 116.6(5) . . ?
C7 C8 C9 116.9(5) . . ?
C30 O8 C31 117.9(5) . . ?
C10 C9 C8 122.6(5) . . ?
C10 C9 O3 116.5(5) . . ?
C8 C9 O3 120.7(5) . . ?
C37 O9 C33 117.4(5) . . ?
C11 C10 C9 117.3(5) . . ?
C10 C11 C12 123.5(5) . . ?
C10 C11 O5 116.3(5) . . ?
C12 C11 O5 120.1(5) . . ?
C43 O11 C35 118.4(5) . . ?
C11 C12 C7 116.1(6) . . ?
O4 C13 O3 124.0(6) . . ?
O4 C13 C14 125.1(6) . . ?
O3 C13 C14 110.9(5) . . ?
C15 C14 C18 118.3(6) . . ?
C15 C14 C13 118.2(6) . . ?
C18 C14 C13 123.5(6) . . ?
N2 C16 C15 124.6(6) . . ?
C14 C15 C16 118.3(6) . . ?
C14 C18 C17 119.3(6) . . ?
N2 C17 C18 122.3(6) . . ?
O6 C19 O5 124.0(5) . . ?
O6 C19 C20 126.2(6) . . ?
O5 C19 C20 109.8(5) . . ?
C21 C20 C24 118.9(5) . . ?
C21 C20 C19 123.0(5) . . ?
C24 C20 C19 118.0(5) . . ?
C20 C21 C22 118.5(5) . . ?
N3 C22 C21 122.8(5) . . ?
N3 C23 C24 123.7(5) . . ?
C23 C24 C20 117.7(5) . . ?
C26 C25 C29 118.6(6) . . ?
C26 C25 C30 123.9(6) . . ?
C29 C25 C30 117.5(6) . . ?
C27 C26 C25 118.8(6) . . ?
N4 C27 C26 123.2(6) . . ?
N4 C28 C29 123.2(6) . . ?
C28 C29 C25 118.6(6) . . ?
O7 C30 O8 123.7(6) . . ?
O7 C30 C25 124.5(6) . . ?
O8 C30 C25 111.8(5) . . ?
C36 C31 C32 123.0(5) . . ?
C36 C31 O8 116.3(5) . . ?
C32 C31 O8 120.6(5) . . ?
C33 C32 C31 117.1(5) . . ?
C32 C33 C34 122.9(5) . . ?
C32 C33 O9 119.5(5) . . ?
C34 C33 O9 117.5(5) . . ?
C35 C34 C33 116.9(5) . . ?
C34 C35 C36 123.7(5) . . ?
C34 C35 O11 116.3(5) . . ?
C36 C35 O11 119.9(5) . . ?
C31 C36 C35 116.4(5) . . ?
O10 C37 O9 123.8(6) . . ?
O10 C37 C38 124.9(6) . . ?
O9 C37 C38 111.3(5) . . ?
C42 C38 C39 118.4(6) . . ?
C42 C38 C37 124.1(6) . . ?
C39 C38 C37 117.5(6) . . ?
C40 C39 C38 119.4(6) . . ?
N5 C40 C39 123.4(6) . . ?
N5 C41 C42 122.9(6) . . ?
C38 C42 C41 119.2(6) . . ?
O12 C43 O11 124.3(5) . . ?
O12 C43 C44 124.6(6) . . ?
O11 C43 C44 111.1(5) . . ?
C45 C44 C48 119.3(5) . . ?
C45 C44 C43 122.4(5) . . ?
C48 C44 C43 118.3(5) . . ?
C44 C45 C46 117.9(5) . . ?
N6 C46 C45 123.2(5) . . ?
C47 C48 C44 118.5(6) . . ?
N6 C47 C48 123.4(6) . . ?
C102 C101 C106 115.8(11) . . ?
C102 C101 C111 122.1(12) . . ?
C106 C101 C111 122.1(11) . . ?
C101 C102 C103 126.4(13) . . ?
C104 C103 C102 116.2(13) . . ?
C103 C104 C105 121.6(11) . . ?
C104 C105 C106 116.6(11) . . ?
C104 C105 C110 122.9(10) . . ?
C106 C105 C110 120.5(11) . . ?
C101 C106 C105 123.2(11) . . ?
C101 C106 C107 122.0(9) . . ?
C105 C106 C107 114.8(10) . . ?
C108 C107 C106 121.9(10) . . ?
C109 C108 C107 118.5(14) . . ?
C110 C109 C108 122.1(13) . . ?
C109 C110 C105 122.2(11) . . ?
O113 C111 C101 123.1(10) . . ?
O113 C111 C112 117.2(11) . . ?
C101 C111 C112 119.5(12) . . ?
C202 C201 C206 114(2) . . ?
C202 C201 C211 126.5(17) . . ?
C206 C201 C211 119.1(15) . . ?
C201 C202 C203 123(2) . . ?
C204 C203 C202 118(2) . . ?
C203 C204 C205 121(2) . . ?
C204 C205 C206 114(2) . . ?
C204 C205 C210 126(2) . . ?
C206 C205 C210 119(2) . . ?
C201 C206 C205 127(2) . . ?
C201 C206 C207 114.9(18) . . ?
C205 C206 C207 117.7(18) . . ?
C208 C207 C206 114.7(19) . . ?
C209 C208 C207 122(2) . . ?
C210 C209 C208 121(3) . . ?
C209 C210 C205 122(2) . . ?
O213 C211 C201 121(2) . . ?
O213 C211 C212 117(2) . . ?
C201 C211 C212 118(2) . . ?
C306 C301 C302 117.9(19) . . ?
C306 C301 C311 122.7(19) . . ?
C302 C301 C311 119.4(18) . . ?
C301 C302 C303 121(2) . . ?
C304 C303 C302 119(3) . . ?
C303 C304 C305 121(3) . . ?
C304 C305 C306 114(2) . . ?
C304 C305 C310 123(2) . . ?
C306 C305 C310 121.4(19) . . ?
C301 C306 C305 124.8(19) . . ?
C301 C306 C307 120.6(19) . . ?
C305 C306 C307 114.5(17) . . ?
C308 C307 C306 118(2) . . ?
C309 C308 C307 122(2) . . ?
C310 C309 C308 121(2) . . ?
C309 C310 C305 121(2) . . ?
O313 C311 C301 123(2) . . ?
O313 C311 C312 117(2) . . ?
C301 C311 C312 119(2) . . ?
C402 C401 C406 118(2) . . ?
C402 C401 C411 128.0(18) . . ?
C406 C401 C411 111.4(15) . . ?
C401 C402 C403 120(2) . . ?
C404 C403 C402 120(3) . . ?
C403 C404 C405 121(2) . . ?
C404 C405 C406 112(2) . . ?
C404 C405 C410 133(2) . . ?
C406 C405 C410 114(2) . . ?
C401 C406 C405 128(2) . . ?
C401 C406 C407 106.3(18) . . ?
C405 C406 C407 125(2) . . ?
C408 C407 C406 111(2) . . ?
C409 C408 C407 121(3) . . ?
C410 C409 C408 124(3) . . ?
C409 C410 C405 123(3) . . ?
O413 C411 C401 120(2) . . ?
O413 C411 C412 130(3) . . ?
C401 C411 C412 109(2) . . ?

loop_
_geom_bond_atom_site_label_1
_geom_bond_atom_site_label_2
_geom_bond_distance
_geom_bond_site_symmetry_2
_geom_bond_publ_flag
Br1 Cu1 2.4244(11) . ?
O1 C6 1.198(8) . ?
N1 C4 1.344(8) . ?
N1 C3 1.352(8) . ?
N1 Cu1 2.006(5) . ?
Cu1 N6 2.034(5) 1_656 ?
Cu1 N2 2.089(5) 4_576 ?
C1 C2 1.377(9) . ?
C1 C5 1.383(9) . ?
C1 C6 1.496(9) . ?
Cu2 N4 2.028(5) . ?
Cu2 N3 2.030(5) . ?
Cu2 N5 2.067(5) 4_566 ?
Cu2 Br2 2.4359(10) . ?
O2 C6 1.355(8) . ?
O2 C7 1.405(7) . ?
N2 C16 1.324(8) . ?
N2 C17 1.352(8) . ?
C2 C3 1.393(8) . ?
N3 C23 1.332(8) . ?
N3 C22 1.339(8) . ?
O3 C13 1.356(7) . ?
O3 C9 1.398(7) . ?
C4 C5 1.380(9) . ?
O4 C13 1.188(8) . ?
N4 C28 1.337(8) . ?
N4 C27 1.345(7) . ?
O5 C19 1.360(7) . ?
O5 C11 1.408(7) . ?
N5 C41 1.346(8) . ?
N5 C40 1.360(8) . ?
O6 C19 1.187(8) . ?
N6 C46 1.334(8) . ?
N6 C47 1.350(8) . ?
C7 C8 1.384(8) . ?
C7 C12 1.391(8) . ?
O7 C30 1.202(8) . ?
C8 C9 1.390(8) . ?
O8 C30 1.357(7) . ?
O8 C31 1.395(7) . ?
C9 C10 1.385(8) . ?
O9 C37 1.351(7) . ?
O9 C33 1.405(7) . ?
C10 C11 1.380(9) . ?
O10 C37 1.192(8) . ?
C11 C12 1.388(9) . ?
O11 C43 1.346(7) . ?
O11 C35 1.406(6) . ?
O12 C43 1.195(8) . ?
C13 C14 1.495(9) . ?
C14 C15 1.383(9) . ?
C14 C18 1.390(9) . ?
C16 C15 1.386(9) . ?
C18 C17 1.391(9) . ?
C19 C20 1.483(8) . ?
C20 C21 1.395(8) . ?
C20 C24 1.406(8) . ?
C21 C22 1.396(8) . ?
C23 C24 1.391(8) . ?
C25 C26 1.385(9) . ?
C25 C29 1.393(9) . ?
C25 C30 1.482(8) . ?
C26 C27 1.379(8) . ?
C28 C29 1.386(9) . ?
C31 C36 1.388(8) . ?
C31 C32 1.390(8) . ?
C32 C33 1.387(8) . ?
C33 C34 1.388(8) . ?
C34 C35 1.376(8) . ?
C35 C36 1.393(8) . ?
C37 C38 1.496(9) . ?
C38 C42 1.376(9) . ?
C38 C39 1.388(9) . ?
C39 C40 1.367(9) . ?
C41 C42 1.394(9) . ?
C43 C44 1.494(8) . ?
C44 C45 1.389(8) . ?
C44 C48 1.390(8) . ?
C45 C46 1.395(8) . ?
C48 C47 1.370(8) . ?
C101 C102 1.340(14) . ?
C101 C106 1.399(13) . ?
C101 C111 1.458(15) . ?
C102 C103 1.408(15) . ?
C103 C104 1.401(18) . ?
C104 C105 1.410(17) . ?
C105 C106 1.431(13) . ?
C105 C110 1.439(16) . ?
C106 C107 1.461(16) . ?
C107 C108 1.45(2) . ?
C108 C109 1.376(16) . ?
C109 C110 1.328(17) . ?
C111 O113 1.221(13) . ?
C111 C112 1.547(18) . ?
C201 C202 1.332(18) . ?
C201 C206 1.360(18) . ?
C201 C211 1.45(2) . ?
C202 C203 1.45(2) . ?
C203 C204 1.39(2) . ?
C204 C205 1.40(2) . ?
C205 C206 1.41(2) . ?
C205 C210 1.42(2) . ?
C206 C207 1.48(2) . ?
C207 C208 1.47(3) . ?
C208 C209 1.34(2) . ?
C209 C210 1.28(2) . ?
C211 O213 1.23(2) . ?
C211 C212 1.53(2) . ?
C301 C306 1.354(18) . ?
C301 C302 1.364(19) . ?
C301 C311 1.44(2) . ?
C302 C303 1.44(2) . ?
C303 C304 1.39(3) . ?
C304 C305 1.41(2) . ?
C305 C306 1.44(2) . ?
C305 C310 1.44(2) . ?
C306 C307 1.47(2) . ?
C307 C308 1.45(3) . ?
C308 C309 1.35(2) . ?
C309 C310 1.30(2) . ?
C311 O313 1.22(2) . ?
C311 C312 1.52(2) . ?
C401 C402 1.277(19) . ?
C401 C406 1.346(19) . ?
C401 C411 1.43(2) . ?
C402 C403 1.44(2) . ?
C403 C404 1.37(2) . ?
C404 C405 1.39(2) . ?
C405 C406 1.40(2) . ?
C405 C410 1.42(2) . ?
C406 C407 1.48(2) . ?
C407 C408 1.46(3) . ?
C408 C409 1.36(2) . ?
C409 C410 1.29(2) . ?
C411 O413 1.26(2) . ?
C411 C412 1.55(2) . ?
O601 C602 1.43(2) . ?
O801 C802 1.39(2) . ?
